data_7203541
loop_
_publ_author_name
'Lipstman, Sophia'
'Muniappan, Sankar'
'George, Sumod'
'Goldberg, Israel'

_publ_section_title
;
 The effects of strong Lewis-base reagents on supramolecular hydrogen
 bonding of meso-tetra(carboxyphenyl)porphyrins
;
_journal_issue 8
_journal_name_full CrystEngComm
_journal_page_first 601
_journal_paper_doi 10.1039/b608852j
_journal_volume 8
_journal_year 2006
_chemical_formula_moiety 'C54 H33 N5 O9 Ru, 2(C5 H5 N)'
_chemical_formula_sum 'C64 H43 N7 O9 Ru'
_chemical_formula_weight 1155.12
_chemical_name_systematic
;
?
;
_space_group_IT_number 2
_symmetry_cell_setting triclinic
_symmetry_space_group_name_Hall '-P 1'
_symmetry_space_group_name_H-M 'P -1'
_atom_sites_solution_hydrogens geom
_atom_sites_solution_primary direct
_atom_sites_solution_secondary difmap
_audit_creation_method SHELXL-97
_cell_angle_alpha 108.3316(18)
_cell_angle_beta 93.617(2)
_cell_angle_gamma 106.441(3)
_cell_formula_units_Z 2
_cell_length_a 13.5230(6)
_cell_length_b 16.0078(6)
_cell_length_c 18.4755(9)
_cell_measurement_reflns_used 11673
_cell_measurement_temperature 110(2)
_cell_measurement_theta_max 28.15
_cell_measurement_theta_min 2.42
_cell_volume 3590.1(3)
_computing_cell_refinement Denzo
_computing_data_collection 'Collect, Nonius B.V.'
_computing_data_reduction Denzo
_computing_structure_refinement 'SHELXL-97 (Sheldrick, 1997)'
_computing_structure_solution SIR-97
_diffrn_ambient_temperature 110(2)
_diffrn_detector_area_resol_mean 12.8
_diffrn_measured_fraction_theta_full 0.990
_diffrn_measured_fraction_theta_max 0.990
_diffrn_measurement_device_type 'Nonius KappaCCD'
_diffrn_measurement_method '0.5 deg. Phi & Omega scans'
_diffrn_radiation_monochromator graphite
_diffrn_radiation_source 'fine-focus sealed tube'
_diffrn_radiation_type MoK\a
_diffrn_radiation_wavelength 0.71073
_diffrn_reflns_av_R_equivalents 0.0720
_diffrn_reflns_av_sigmaI/netI 0.0890
_diffrn_reflns_limit_h_max 16
_diffrn_reflns_limit_h_min 0
_diffrn_reflns_limit_k_max 18
_diffrn_reflns_limit_k_min -19
_diffrn_reflns_limit_l_max 21
_diffrn_reflns_limit_l_min -21
_diffrn_reflns_number 23038
_diffrn_reflns_theta_full 25.00
_diffrn_reflns_theta_max 25.00
_diffrn_reflns_theta_min 2.13
_diffrn_standards_number 0
_exptl_absorpt_coefficient_mu 0.269
_exptl_absorpt_correction_T_max 0.9481
_exptl_absorpt_correction_T_min 0.8884
_exptl_absorpt_correction_type none
_exptl_crystal_colour red
_exptl_crystal_density_diffrn 1.069
_exptl_crystal_density_method 'not measured'
_exptl_crystal_description needles
_exptl_crystal_F_000 1184
_exptl_crystal_size_max 0.45
_exptl_crystal_size_mid 0.25
_exptl_crystal_size_min 0.20
_refine_diff_density_max 0.837
_refine_diff_density_min -0.639
_refine_diff_density_rms 0.086
_refine_ls_extinction_method none
_refine_ls_goodness_of_fit_ref 1.033
_refine_ls_hydrogen_treatment constr
_refine_ls_matrix_type full
_refine_ls_number_parameters 733
_refine_ls_number_reflns 12498
_refine_ls_number_restraints 0
_refine_ls_restrained_S_all 1.033
_refine_ls_R_factor_all 0.1026
_refine_ls_R_factor_gt 0.0718
_refine_ls_shift/su_max 0.002
_refine_ls_shift/su_mean 0.000
_refine_ls_structure_factor_coef Fsqd
_refine_ls_weighting_details 'calc w=1/[\s^2^(Fo^2^)+(0.1260P)^2^+0.0000P] where P=(Fo^2^+2Fc^2^)/3'
_refine_ls_weighting_scheme calc
_refine_ls_wR_factor_gt 0.2025
_refine_ls_wR_factor_ref 0.2154
_reflns_number_gt 7708
_reflns_number_total 12498
_reflns_threshold_expression >2sigma(I)
_cod_data_source_file B608852J.txt
_cod_data_source_block Compound-2
_cod_database_code 7203541

loop_
_symmetry_equiv_pos_as_xyz
'x, y, z'
'-x, -y, -z'

loop_
_atom_site_label
_atom_site_type_symbol
_atom_site_fract_x
_atom_site_fract_y
_atom_site_fract_z
_atom_site_U_iso_or_equiv
_atom_site_adp_type
_atom_site_occupancy
_atom_site_symmetry_multiplicity
_atom_site_calc_flag
_atom_site_refinement_flags
_atom_site_disorder_assembly
_atom_site_disorder_group
Ru Ru 0.65171(3) 0.34516(3) 0.23611(2) 0.04257(18) Uani 1 1 d . . .
C1 C 0.4965(4) 0.4129(4) 0.1600(3) 0.0432(12) Uani 1 1 d . . .
C2 C 0.4460(4) 0.4824(4) 0.1758(3) 0.0476(13) Uani 1 1 d . . .
H2 H 0.3977 0.4890 0.1401 0.057 Uiso 1 1 calc R . .
C3 C 0.4797(4) 0.5373(4) 0.2512(3) 0.0457(13) Uani 1 1 d . . .
H3 H 0.4613 0.5904 0.2780 0.055 Uiso 1 1 calc R . .
C4 C 0.5500(4) 0.4982(4) 0.2826(3) 0.0438(13) Uani 1 1 d . . .
C5 C 0.5995(4) 0.5338(4) 0.3611(3) 0.0430(12) Uani 1 1 d . . .
C6 C 0.6640(4) 0.4927(4) 0.3925(3) 0.0440(13) Uani 1 1 d . . .
C7 C 0.7079(4) 0.5262(4) 0.4737(3) 0.0480(13) Uani 1 1 d . . .
H7 H 0.7008 0.5777 0.5135 0.058 Uiso 1 1 calc R . .
C8 C 0.7616(4) 0.4682(4) 0.4808(3) 0.0439(13) Uani 1 1 d . . .
H8 H 0.7998 0.4722 0.5274 0.053 Uiso 1 1 calc R . .
C9 C 0.7507(4) 0.4000(4) 0.4060(3) 0.0432(12) Uani 1 1 d . . .
C10 C 0.7956(4) 0.3294(4) 0.3892(3) 0.0421(12) Uani 1 1 d . . .
C11 C 0.7906(4) 0.2658(4) 0.3158(3) 0.0454(13) Uani 1 1 d . . .
C12 C 0.8410(4) 0.1962(4) 0.2988(3) 0.0489(14) Uani 1 1 d . . .
H12 H 0.8821 0.1840 0.3355 0.059 Uiso 1 1 calc R . .
C13 C 0.8199(4) 0.1507(4) 0.2214(3) 0.0492(14) Uani 1 1 d . . .
H13 H 0.8441 0.1015 0.1936 0.059 Uiso 1 1 calc R . .
C14 C 0.7536(4) 0.1913(4) 0.1894(3) 0.0406(12) Uani 1 1 d . . .
C15 C 0.7107(4) 0.1612(4) 0.1109(3) 0.0435(12) Uani 1 1 d . . .
C16 C 0.6420(4) 0.1970(4) 0.0795(3) 0.0413(12) Uani 1 1 d . . .
C17 C 0.5964(4) 0.1663(4) -0.0007(3) 0.0491(14) Uani 1 1 d . . .
H17 H 0.6089 0.1190 -0.0417 0.059 Uiso 1 1 calc R . .
C18 C 0.5342(4) 0.2149(4) -0.0080(3) 0.0511(14) Uani 1 1 d . . .
H18 H 0.4930 0.2077 -0.0544 0.061 Uiso 1 1 calc R . .
C19 C 0.5409(4) 0.2824(4) 0.0695(3) 0.0440(13) Uani 1 1 d . . .
C20 C 0.4882(4) 0.3458(4) 0.0865(3) 0.0450(13) Uani 1 1 d . . .
N21 N 0.5593(3) 0.4234(3) 0.2263(2) 0.0412(10) Uani 1 1 d . . .
N22 N 0.6892(3) 0.4177(3) 0.3530(2) 0.0402(10) Uani 1 1 d . . .
N23 N 0.7371(3) 0.2607(3) 0.2478(2) 0.0412(10) Uani 1 1 d . . .
N24 N 0.6081(3) 0.2682(3) 0.1207(2) 0.0433(10) Uani 1 1 d . . .
C25 C 0.5808(4) 0.6168(4) 0.4120(3) 0.0446(13) Uani 1 1 d . . .
C26 C 0.6503(5) 0.7052(5) 0.4262(4) 0.0704(18) Uani 1 1 d . . .
H26 H 0.7124 0.7108 0.4042 0.084 Uiso 1 1 calc R . .
C27 C 0.6324(6) 0.7867(5) 0.4717(4) 0.078(2) Uani 1 1 d . . .
H27 H 0.6805 0.8462 0.4797 0.094 Uiso 1 1 calc R . .
C28 C 0.5440(5) 0.7774(5) 0.5040(3) 0.0609(17) Uani 1 1 d . . .
C29 C 0.4767(5) 0.6910(5) 0.4952(4) 0.0697(19) Uani 1 1 d . . .
H29 H 0.4173 0.6859 0.5204 0.084 Uiso 1 1 calc R . .
C30 C 0.4950(4) 0.6112(5) 0.4497(3) 0.0598(16) Uani 1 1 d . . .
H30 H 0.4480 0.5520 0.4443 0.072 Uiso 1 1 calc R . .
C31 C 0.5231(6) 0.8628(6) 0.5515(4) 0.076(2) Uani 1 1 d . . .
O32 O 0.5820(5) 0.9408(4) 0.5598(3) 0.1053(19) Uani 1 1 d . . .
O33 O 0.4417(4) 0.8480(4) 0.5834(3) 0.0948(17) Uani 1 1 d . . .
H33 H 0.4244 0.8974 0.6159 0.114 Uiso 1 1 d R . .
C34 C 0.8588(4) 0.3240(4) 0.4562(3) 0.0452(13) Uani 1 1 d . . .
C35 C 0.8112(5) 0.2866(5) 0.5074(4) 0.0701(19) Uani 1 1 d . . .
H35 H 0.7371 0.2612 0.4993 0.084 Uiso 1 1 calc R . .
C36 C 0.8702(5) 0.2860(6) 0.5703(4) 0.082(2) Uani 1 1 d . . .
H36 H 0.8355 0.2639 0.6070 0.099 Uiso 1 1 calc R . .
C37 C 0.9757(4) 0.3157(4) 0.5819(3) 0.0474(14) Uani 1 1 d . . .
C38 C 1.0232(5) 0.3499(5) 0.5318(4) 0.077(2) Uani 1 1 d . . .
H38 H 1.0975 0.3715 0.5395 0.093 Uiso 1 1 calc R . .
C39 C 0.9670(5) 0.3550(6) 0.4682(4) 0.085(2) Uani 1 1 d . . .
H39 H 1.0029 0.3797 0.4332 0.102 Uiso 1 1 calc R . .
C40 C 1.0431(5) 0.3160(4) 0.6496(3) 0.0539(15) Uani 1 1 d . . .
O41 O 0.9926(3) 0.2955(4) 0.7021(3) 0.0843(15) Uani 1 1 d . . .
H41 H 1.0350 0.3093 0.7424 0.127 Uiso 1 1 calc R . .
O42 O 1.1366(3) 0.3336(3) 0.6536(2) 0.0584(11) Uani 1 1 d . . .
C43 C 0.7407(4) 0.0858(4) 0.0561(3) 0.0441(13) Uani 1 1 d . . .
C44 C 0.6676(4) -0.0016(4) 0.0161(3) 0.0492(14) Uani 1 1 d . . .
H44 H 0.5978 -0.0144 0.0260 0.059 Uiso 1 1 calc R . .
C45 C 0.6958(4) -0.0705(4) -0.0382(3) 0.0547(15) Uani 1 1 d . . .
H45 H 0.6451 -0.1295 -0.0646 0.066 Uiso 1 1 calc R . .
C46 C 0.7963(4) -0.0534(4) -0.0535(3) 0.0464(13) Uani 1 1 d . . .
C47 C 0.8697(4) 0.0307(4) -0.0135(3) 0.0538(15) Uani 1 1 d . . .
H47 H 0.9397 0.0420 -0.0229 0.065 Uiso 1 1 calc R . .
C48 C 0.8428(4) 0.1006(4) 0.0411(3) 0.0517(14) Uani 1 1 d . . .
H48 H 0.8948 0.1587 0.0682 0.062 Uiso 1 1 calc R . .
C49 C 0.8265(4) -0.1254(4) -0.1116(3) 0.0506(14) Uani 1 1 d . . .
O50 O 0.7526(3) -0.2044(3) -0.1451(2) 0.0565(10) Uani 1 1 d . . .
H50 H 0.7752 -0.2401 -0.1788 0.085 Uiso 1 1 calc R . .
O51 O 0.9154(3) -0.1110(3) -0.1273(3) 0.0718(12) Uani 1 1 d . . .
C52 C 0.4158(4) 0.3462(4) 0.0204(3) 0.0499(14) Uani 1 1 d . . .
C53 C 0.4565(4) 0.3767(4) -0.0368(3) 0.0529(14) Uani 1 1 d . . .
H53 H 0.5302 0.4002 -0.0333 0.063 Uiso 1 1 calc R . .
C54 C 0.3911(4) 0.3732(4) -0.0996(3) 0.0526(14) Uani 1 1 d . . .
H54 H 0.4199 0.3942 -0.1388 0.063 Uiso 1 1 calc R . .
C55 C 0.2849(4) 0.3394(4) -0.1046(3) 0.0505(14) Uani 1 1 d . . .
C56 C 0.2426(4) 0.3100(5) -0.0460(3) 0.0679(19) Uani 1 1 d . . .
H56 H 0.1690 0.2872 -0.0493 0.081 Uiso 1 1 calc R . .
C57 C 0.3082(4) 0.3143(5) 0.0164(3) 0.0630(17) Uani 1 1 d . . .
H57 H 0.2796 0.2953 0.0566 0.076 Uiso 1 1 calc R . .
C58 C 0.2134(5) 0.3303(5) -0.1728(3) 0.0594(16) Uani 1 1 d . . .
O59 O 0.1178(3) 0.3050(4) -0.1783(2) 0.0845(15) Uani 1 1 d . . .
O60 O 0.2621(3) 0.3526(3) -0.2262(2) 0.0601(11) Uani 1 1 d . . .
H60 H 0.2181 0.3432 -0.2645 0.090 Uiso 1 1 calc R . .
C61 C 0.7670(4) 0.4277(4) 0.2186(3) 0.0405(12) Uani 1 1 d . . .
O62 O 0.8371(4) 0.4806(3) 0.2111(2) 0.0710(12) Uani 1 1 d . . .
N63 N 0.5148(3) 0.2504(3) 0.2578(2) 0.0472(11) Uani 1 1 d . . .
C64 C 0.4547(4) 0.2829(5) 0.3062(3) 0.0552(15) Uani 1 1 d . . .
H64 H 0.4738 0.3482 0.3314 0.066 Uiso 1 1 calc R . .
C65 C 0.3668(5) 0.2279(5) 0.3218(4) 0.0703(18) Uani 1 1 d . . .
H65 H 0.3263 0.2543 0.3569 0.084 Uiso 1 1 calc R . .
C66 C 0.3387(5) 0.1318(6) 0.2844(4) 0.076(2) Uani 1 1 d . . .
H66 H 0.2786 0.0910 0.2936 0.091 Uiso 1 1 calc R . .
C67 C 0.4017(5) 0.0968(5) 0.2324(4) 0.0701(18) Uani 1 1 d . . .
H67 H 0.3847 0.0320 0.2055 0.084 Uiso 1 1 calc R . .
C68 C 0.4886(5) 0.1592(5) 0.2216(3) 0.0574(15) Uani 1 1 d . . .
H68 H 0.5313 0.1359 0.1869 0.069 Uiso 1 1 calc R . .
N100 N 0.4181(6) 1.0044(5) 0.6713(4) 0.0890(19) Uani 1 1 d . . .
C101 C 0.3861(7) 1.0035(7) 0.7343(5) 0.104(3) Uani 1 1 d . . .
H101 H 0.3792 0.9491 0.7468 0.125 Uiso 1 1 calc R . .
C102 C 0.3621(8) 1.0704(8) 0.7834(6) 0.118(3) Uani 1 1 d . . .
H102 H 0.3385 1.0629 0.8290 0.142 Uiso 1 1 calc R . .
C103 C 0.3697(8) 1.1461(9) 0.7711(7) 0.118(4) Uani 1 1 d . . .
H103 H 0.3500 1.1936 0.8066 0.142 Uiso 1 1 calc R . .
C104 C 0.4068(10) 1.1587(8) 0.7057(9) 0.141(4) Uani 1 1 d . . .
H104 H 0.4133 1.2140 0.6948 0.169 Uiso 1 1 calc R . .
C105 C 0.4351(9) 1.0830(10) 0.6553(6) 0.136(4) Uani 1 1 d . . .
H105 H 0.4653 1.0887 0.6113 0.163 Uiso 1 1 calc R . .
N106 N 0.8231(4) -0.3293(4) -0.2360(3) 0.0642(14) Uani 1 1 d . . .
C107 C 0.9274(5) -0.3139(5) -0.2265(4) 0.0727(19) Uani 1 1 d . . .
H107 H 0.9728 -0.2533 -0.1971 0.087 Uiso 1 1 calc R . .
C108 C 0.9707(6) -0.3837(6) -0.2583(4) 0.082(2) Uani 1 1 d . . .
H108 H 1.0444 -0.3706 -0.2511 0.098 Uiso 1 1 calc R . .
C109 C 0.9072(7) -0.4697(5) -0.2990(4) 0.081(2) Uani 1 1 d . . .
H109 H 0.9358 -0.5181 -0.3205 0.097 Uiso 1 1 calc R . .
C110 C 0.7997(6) -0.4880(5) -0.3099(4) 0.0753(19) Uani 1 1 d . . .
H110 H 0.7531 -0.5484 -0.3385 0.090 Uiso 1 1 calc R . .
C111 C 0.7638(5) -0.4156(5) -0.2778(4) 0.0704(19) Uani 1 1 d . . .
H111 H 0.6902 -0.4277 -0.2858 0.084 Uiso 1 1 calc R . .

loop_
_atom_site_aniso_label
_atom_site_aniso_U_11
_atom_site_aniso_U_22
_atom_site_aniso_U_33
_atom_site_aniso_U_23
_atom_site_aniso_U_13
_atom_site_aniso_U_12
Ru 0.0464(3) 0.0616(3) 0.0310(2) 0.01730(19) 0.00258(17) 0.0338(2)
C1 0.042(3) 0.065(4) 0.034(3) 0.024(2) 0.006(2) 0.027(3)
C2 0.049(3) 0.073(4) 0.036(3) 0.026(3) 0.003(2) 0.035(3)
C3 0.058(3) 0.057(3) 0.037(3) 0.020(2) 0.009(2) 0.037(3)
C4 0.041(3) 0.067(4) 0.038(3) 0.028(3) 0.006(2) 0.028(3)
C5 0.040(3) 0.056(3) 0.041(3) 0.024(3) 0.007(2) 0.021(2)
C6 0.040(3) 0.066(4) 0.035(3) 0.018(3) 0.004(2) 0.031(3)
C7 0.050(3) 0.063(4) 0.035(3) 0.012(3) 0.003(2) 0.030(3)
C8 0.049(3) 0.053(3) 0.033(3) 0.011(2) -0.004(2) 0.027(3)
C9 0.041(3) 0.059(3) 0.032(3) 0.015(2) -0.001(2) 0.023(2)
C10 0.045(3) 0.057(3) 0.036(3) 0.023(2) 0.003(2) 0.027(3)
C11 0.045(3) 0.067(4) 0.035(3) 0.021(3) -0.003(2) 0.032(3)
C12 0.052(3) 0.068(4) 0.036(3) 0.018(3) -0.002(2) 0.036(3)
C13 0.046(3) 0.066(4) 0.046(3) 0.021(3) 0.001(2) 0.034(3)
C14 0.039(3) 0.051(3) 0.032(3) 0.007(2) -0.003(2) 0.024(2)
C15 0.042(3) 0.053(3) 0.040(3) 0.016(2) -0.001(2) 0.023(2)
C16 0.045(3) 0.049(3) 0.033(3) 0.011(2) -0.001(2) 0.024(2)
C17 0.058(3) 0.061(4) 0.033(3) 0.014(2) -0.003(2) 0.031(3)
C18 0.052(3) 0.070(4) 0.035(3) 0.016(3) -0.006(2) 0.030(3)
C19 0.049(3) 0.056(3) 0.032(3) 0.017(2) -0.002(2) 0.025(3)
C20 0.045(3) 0.067(4) 0.032(3) 0.020(2) 0.003(2) 0.030(3)
N21 0.047(2) 0.054(3) 0.029(2) 0.0142(19) 0.0033(18) 0.025(2)
N22 0.041(2) 0.056(3) 0.031(2) 0.0170(19) -0.0045(17) 0.026(2)
N23 0.042(2) 0.056(3) 0.031(2) 0.0157(19) -0.0033(18) 0.024(2)
N24 0.040(2) 0.061(3) 0.038(2) 0.019(2) 0.0014(18) 0.028(2)
C25 0.047(3) 0.059(4) 0.031(3) 0.013(2) -0.003(2) 0.028(3)
C26 0.082(4) 0.069(5) 0.073(4) 0.024(4) 0.037(4) 0.040(4)
C27 0.099(5) 0.064(4) 0.089(5) 0.028(4) 0.048(4) 0.044(4)
C28 0.073(4) 0.070(4) 0.044(3) 0.008(3) -0.005(3) 0.045(4)
C29 0.055(3) 0.094(6) 0.056(4) 0.009(4) 0.010(3) 0.037(4)
C30 0.055(3) 0.077(4) 0.051(3) 0.018(3) 0.018(3) 0.030(3)
C31 0.074(5) 0.084(6) 0.075(5) 0.019(4) 0.008(4) 0.044(4)
O32 0.147(5) 0.081(4) 0.104(4) 0.018(3) 0.040(4) 0.071(4)
O33 0.083(3) 0.103(4) 0.085(3) -0.007(3) 0.006(3) 0.056(3)
C34 0.053(3) 0.061(4) 0.033(3) 0.013(2) 0.005(2) 0.039(3)
C35 0.044(3) 0.116(6) 0.062(4) 0.049(4) -0.002(3) 0.026(3)
C36 0.057(4) 0.140(7) 0.077(5) 0.070(5) 0.009(3) 0.035(4)
C37 0.061(3) 0.062(4) 0.031(3) 0.013(3) 0.003(2) 0.040(3)
C38 0.043(3) 0.119(6) 0.077(5) 0.054(4) -0.015(3) 0.019(4)
C39 0.059(4) 0.138(7) 0.065(4) 0.064(4) -0.007(3) 0.016(4)
C40 0.063(4) 0.076(4) 0.037(3) 0.024(3) 0.005(3) 0.040(3)
O41 0.060(2) 0.154(5) 0.063(3) 0.066(3) -0.002(2) 0.041(3)
O42 0.051(2) 0.096(3) 0.040(2) 0.026(2) 0.0011(17) 0.042(2)
C43 0.053(3) 0.064(4) 0.028(2) 0.021(2) -0.003(2) 0.034(3)
C44 0.053(3) 0.053(4) 0.045(3) 0.013(3) 0.006(3) 0.027(3)
C45 0.058(3) 0.054(4) 0.052(3) 0.012(3) 0.003(3) 0.027(3)
C46 0.049(3) 0.052(4) 0.042(3) 0.016(3) 0.003(2) 0.025(3)
C47 0.053(3) 0.069(4) 0.050(3) 0.018(3) 0.005(3) 0.039(3)
C48 0.057(3) 0.060(4) 0.045(3) 0.013(3) 0.000(3) 0.035(3)
C49 0.051(3) 0.067(4) 0.036(3) 0.012(3) 0.006(3) 0.031(3)
O50 0.060(2) 0.062(3) 0.043(2) 0.0055(19) 0.0072(18) 0.027(2)
O51 0.069(3) 0.065(3) 0.071(3) 0.001(2) 0.014(2) 0.031(2)
C52 0.055(3) 0.064(4) 0.040(3) 0.017(3) 0.004(3) 0.034(3)
C53 0.047(3) 0.074(4) 0.043(3) 0.029(3) -0.004(3) 0.020(3)
C54 0.052(3) 0.076(4) 0.043(3) 0.033(3) 0.002(3) 0.028(3)
C55 0.059(3) 0.073(4) 0.032(3) 0.022(3) 0.002(2) 0.038(3)
C56 0.049(3) 0.119(6) 0.054(4) 0.040(4) 0.004(3) 0.044(4)
C57 0.055(3) 0.100(5) 0.055(4) 0.044(3) 0.011(3) 0.038(3)
C58 0.068(4) 0.097(5) 0.038(3) 0.030(3) 0.013(3) 0.054(4)
O59 0.054(3) 0.168(5) 0.060(3) 0.061(3) 0.008(2) 0.054(3)
O60 0.058(2) 0.095(3) 0.041(2) 0.029(2) -0.0001(18) 0.042(2)
C61 0.039(3) 0.056(4) 0.037(3) 0.026(3) 0.010(2) 0.019(3)
O62 0.083(3) 0.079(3) 0.067(3) 0.029(2) 0.025(2) 0.043(3)
N63 0.046(2) 0.066(3) 0.037(2) 0.018(2) -0.001(2) 0.031(2)
C64 0.050(3) 0.081(4) 0.049(3) 0.029(3) 0.007(3) 0.034(3)
C65 0.052(4) 0.091(6) 0.076(4) 0.038(4) 0.011(3) 0.025(4)
C66 0.061(4) 0.109(6) 0.075(5) 0.047(4) 0.013(3) 0.034(4)
C67 0.066(4) 0.080(5) 0.067(4) 0.030(4) -0.003(3) 0.025(4)
C68 0.056(3) 0.072(5) 0.056(4) 0.030(3) 0.007(3) 0.029(3)
N100 0.119(5) 0.103(5) 0.068(4) 0.027(4) 0.022(4) 0.071(4)
C101 0.126(7) 0.123(8) 0.090(6) 0.049(6) 0.039(5) 0.061(6)
C102 0.138(8) 0.102(8) 0.098(7) 0.012(6) 0.048(6) 0.031(7)
C103 0.114(7) 0.109(9) 0.112(8) -0.008(7) 0.003(6) 0.061(7)
C104 0.177(11) 0.099(8) 0.160(11) 0.058(8) -0.017(9) 0.059(8)
C105 0.159(10) 0.183(13) 0.092(7) 0.062(8) 0.040(7) 0.073(9)
N106 0.071(3) 0.068(4) 0.052(3) 0.011(3) 0.014(3) 0.030(3)
C107 0.066(4) 0.080(5) 0.075(4) 0.020(4) 0.012(3) 0.033(4)
C108 0.078(4) 0.099(6) 0.072(5) 0.024(4) 0.010(4) 0.041(4)
C109 0.113(6) 0.082(5) 0.065(4) 0.019(4) 0.022(4) 0.061(5)
C110 0.099(5) 0.074(5) 0.055(4) 0.014(3) 0.017(4) 0.039(4)
C111 0.059(4) 0.096(6) 0.057(4) 0.024(4) 0.012(3) 0.027(4)

loop_
_atom_type_symbol
_atom_type_description
_atom_type_scat_dispersion_real
_atom_type_scat_dispersion_imag
_atom_type_scat_source
C C 0.0033 0.0016 'International Tables Vol C Tables 4.2.6.8 and 6.1.1.4'
H H 0.0000 0.0000 'International Tables Vol C Tables 4.2.6.8 and 6.1.1.4'
O O 0.0106 0.0060 'International Tables Vol C Tables 4.2.6.8 and 6.1.1.4'
N N 0.0061 0.0033 'International Tables Vol C Tables 4.2.6.8 and 6.1.1.4'
Ru Ru -1.2594 0.8363 'International Tables Vol C Tables 4.2.6.8 and 6.1.1.4'

loop_
_geom_angle_atom_site_label_1
_geom_angle_atom_site_label_2
_geom_angle_atom_site_label_3
_geom_angle
_geom_angle_site_symmetry_1
_geom_angle_site_symmetry_3
_geom_angle_publ_flag
C61 Ru N21 91.88(19) . . ?
C61 Ru N24 92.01(19) . . ?
N21 Ru N24 90.72(15) . . ?
C61 Ru N22 90.86(19) . . ?
N21 Ru N22 89.30(15) . . ?
N24 Ru N22 177.13(17) . . ?
C61 Ru N23 91.76(19) . . ?
N21 Ru N23 176.35(17) . . ?
N24 Ru N23 89.42(15) . . ?
N22 Ru N23 90.38(15) . . ?
C61 Ru N63 178.8(2) . . ?
N21 Ru N63 87.08(16) . . ?
N24 Ru N63 88.59(16) . . ?
N22 Ru N63 88.54(16) . . ?
N23 Ru N63 89.28(16) . . ?
N21 C1 C20 124.5(4) . . ?
N21 C1 C2 110.1(4) . . ?
C20 C1 C2 125.3(4) . . ?
C3 C2 C1 107.5(4) . . ?
C3 C2 H2 126.3 . . ?
C1 C2 H2 126.3 . . ?
C2 C3 C4 106.1(4) . . ?
C2 C3 H3 127.0 . . ?
C4 C3 H3 127.0 . . ?
N21 C4 C5 126.0(4) . . ?
N21 C4 C3 110.1(4) . . ?
C5 C4 C3 123.9(5) . . ?
C4 C5 C6 123.8(5) . . ?
C4 C5 C25 117.2(4) . . ?
C6 C5 C25 119.0(4) . . ?
N22 C6 C5 125.8(4) . . ?
N22 C6 C7 111.1(4) . . ?
C5 C6 C7 123.0(5) . . ?
C8 C7 C6 105.3(4) . . ?
C8 C7 H7 127.3 . . ?
C6 C7 H7 127.3 . . ?
C7 C8 C9 108.4(4) . . ?
C7 C8 H8 125.8 . . ?
C9 C8 H8 125.8 . . ?
C10 C9 N22 126.0(4) . . ?
C10 C9 C8 125.8(4) . . ?
N22 C9 C8 108.3(4) . . ?
C9 C10 C11 126.3(4) . . ?
C9 C10 C34 116.3(4) . . ?
C11 C10 C34 117.4(4) . . ?
N23 C11 C10 125.6(4) . . ?
N23 C11 C12 108.7(4) . . ?
C10 C11 C12 125.7(4) . . ?
C13 C12 C11 108.1(4) . . ?
C13 C12 H12 126.0 . . ?
C11 C12 H12 126.0 . . ?
C12 C13 C14 106.6(4) . . ?
C12 C13 H13 126.7 . . ?
C14 C13 H13 126.7 . . ?
N23 C14 C15 126.2(4) . . ?
N23 C14 C13 109.1(4) . . ?
C15 C14 C13 124.6(4) . . ?
C14 C15 C16 125.2(5) . . ?
C14 C15 C43 117.7(4) . . ?
C16 C15 C43 117.1(4) . . ?
N24 C16 C15 125.3(4) . . ?
N24 C16 C17 108.8(4) . . ?
C15 C16 C17 126.0(5) . . ?
C18 C17 C16 108.6(5) . . ?
C18 C17 H17 125.7 . . ?
C16 C17 H17 125.7 . . ?
C17 C18 C19 107.4(4) . . ?
C17 C18 H18 126.3 . . ?
C19 C18 H18 126.3 . . ?
C20 C19 N24 127.2(4) . . ?
C20 C19 C18 125.5(4) . . ?
N24 C19 C18 107.3(4) . . ?
C19 C20 C1 126.0(4) . . ?
C19 C20 C52 117.5(4) . . ?
C1 C20 C52 116.5(4) . . ?
C4 N21 C1 106.2(4) . . ?
C4 N21 Ru 127.1(3) . . ?
C1 N21 Ru 126.6(3) . . ?
C6 N22 C9 106.9(4) . . ?
C6 N22 Ru 127.5(3) . . ?
C9 N22 Ru 125.6(3) . . ?
C14 N23 C11 107.5(4) . . ?
C14 N23 Ru 126.3(3) . . ?
C11 N23 Ru 126.2(3) . . ?
C16 N24 C19 107.8(4) . . ?
C16 N24 Ru 127.3(3) . . ?
C19 N24 Ru 124.9(3) . . ?
C30 C25 C26 116.8(5) . . ?
C30 C25 C5 121.9(5) . . ?
C26 C25 C5 121.2(5) . . ?
C25 C26 C27 122.8(6) . . ?
C25 C26 H26 118.6 . . ?
C27 C26 H26 118.6 . . ?
C28 C27 C26 117.9(7) . . ?
C28 C27 H27 121.0 . . ?
C26 C27 H27 121.0 . . ?
C27 C28 C29 120.9(6) . . ?
C27 C28 C31 118.6(7) . . ?
C29 C28 C31 120.4(6) . . ?
C28 C29 C30 120.5(6) . . ?
C28 C29 H29 119.7 . . ?
C30 C29 H29 119.7 . . ?
C25 C30 C29 120.8(6) . . ?
C25 C30 H30 119.6 . . ?
C29 C30 H30 119.6 . . ?
O32 C31 O33 123.9(7) . . ?
O32 C31 C28 121.5(7) . . ?
O33 C31 C28 114.6(8) . . ?
C31 O33 H33 120.4 . . ?
C35 C34 C39 117.5(5) . . ?
C35 C34 C10 121.0(5) . . ?
C39 C34 C10 121.5(5) . . ?
C34 C35 C36 120.1(6) . . ?
C34 C35 H35 119.9 . . ?
C36 C35 H35 119.9 . . ?
C37 C36 C35 122.4(6) . . ?
C37 C36 H36 118.8 . . ?
C35 C36 H36 118.8 . . ?
C38 C37 C36 118.2(5) . . ?
C38 C37 C40 117.6(5) . . ?
C36 C37 C40 124.1(6) . . ?
C37 C38 C39 121.8(6) . . ?
C37 C38 H38 119.1 . . ?
C39 C38 H38 119.1 . . ?
C34 C39 C38 119.9(6) . . ?
C34 C39 H39 120.0 . . ?
C38 C39 H39 120.0 . . ?
O42 C40 O41 123.6(5) . . ?
O42 C40 C37 122.0(5) . . ?
O41 C40 C37 114.4(5) . . ?
C40 O41 H41 109.5 . . ?
C48 C43 C44 117.4(5) . . ?
C48 C43 C15 121.0(5) . . ?
C44 C43 C15 121.6(5) . . ?
C43 C44 C45 121.0(5) . . ?
C43 C44 H44 119.5 . . ?
C45 C44 H44 119.5 . . ?
C46 C45 C44 120.5(5) . . ?
C46 C45 H45 119.7 . . ?
C44 C45 H45 119.7 . . ?
C47 C46 C45 119.4(5) . . ?
C47 C46 C49 119.7(5) . . ?
C45 C46 C49 120.9(5) . . ?
C46 C47 C48 120.8(5) . . ?
C46 C47 H47 119.6 . . ?
C48 C47 H47 119.6 . . ?
C43 C48 C47 120.8(5) . . ?
C43 C48 H48 119.6 . . ?
C47 C48 H48 119.6 . . ?
O51 C49 O50 122.5(5) . . ?
O51 C49 C46 121.9(5) . . ?
O50 C49 C46 115.5(5) . . ?
C49 O50 H50 109.5 . . ?
C53 C52 C57 119.6(5) . . ?
C53 C52 C20 120.2(5) . . ?
C57 C52 C20 120.2(5) . . ?
C52 C53 C54 120.9(5) . . ?
C52 C53 H53 119.6 . . ?
C54 C53 H53 119.6 . . ?
C55 C54 C53 119.5(5) . . ?
C55 C54 H54 120.3 . . ?
C53 C54 H54 120.3 . . ?
C54 C55 C56 120.1(5) . . ?
C54 C55 C58 120.7(5) . . ?
C56 C55 C58 119.1(5) . . ?
C57 C56 C55 120.0(5) . . ?
C57 C56 H56 120.0 . . ?
C55 C56 H56 120.0 . . ?
C56 C57 C52 119.9(6) . . ?
C56 C57 H57 120.0 . . ?
C52 C57 H57 120.0 . . ?
O59 C58 O60 123.3(5) . . ?
O59 C58 C55 123.3(5) . . ?
O60 C58 C55 113.4(5) . . ?
C58 O60 H60 109.5 . . ?
O62 C61 Ru 176.9(5) . . ?
C68 N63 C64 118.6(5) . . ?
C68 N63 Ru 120.7(4) . . ?
C64 N63 Ru 120.7(4) . . ?
N63 C64 C65 124.1(6) . . ?
N63 C64 H64 118.0 . . ?
C65 C64 H64 118.0 . . ?
C64 C65 C66 117.9(6) . . ?
C64 C65 H65 121.1 . . ?
C66 C65 H65 121.1 . . ?
C65 C66 C67 118.4(7) . . ?
C65 C66 H66 120.8 . . ?
C67 C66 H66 120.8 . . ?
C68 C67 C66 118.3(7) . . ?
C68 C67 H67 120.8 . . ?
C66 C67 H67 120.8 . . ?
N63 C68 C67 122.7(6) . . ?
N63 C68 H68 118.6 . . ?
C67 C68 H68 118.6 . . ?
C101 N100 C105 117.8(8) . . ?
N100 C101 C102 125.9(10) . . ?
N100 C101 H101 117.1 . . ?
C102 C101 H101 117.1 . . ?
C103 C102 C101 121.0(11) . . ?
C103 C102 H102 119.5 . . ?
C101 C102 H102 119.5 . . ?
C102 C103 C104 119.9(10) . . ?
C102 C103 H103 120.1 . . ?
C104 C103 H103 120.1 . . ?
C103 C104 C105 116.1(10) . . ?
C103 C104 H104 122.0 . . ?
C105 C104 H104 122.0 . . ?
N100 C105 C104 119.2(10) . . ?
N100 C105 H105 120.4 . . ?
C104 C105 H105 120.4 . . ?
C111 N106 C107 115.9(6) . . ?
N106 C107 C108 122.4(7) . . ?
N106 C107 H107 118.8 . . ?
C108 C107 H107 118.8 . . ?
C109 C108 C107 119.2(7) . . ?
C109 C108 H108 120.4 . . ?
C107 C108 H108 120.4 . . ?
C108 C109 C110 120.0(7) . . ?
C108 C109 H109 120.0 . . ?
C110 C109 H109 120.0 . . ?
C111 C110 C109 117.1(7) . . ?
C111 C110 H110 121.4 . . ?
C109 C110 H110 121.4 . . ?
N106 C111 C110 125.4(6) . . ?
N106 C111 H111 117.3 . . ?
C110 C111 H111 117.3 . . ?

loop_
_geom_bond_atom_site_label_1
_geom_bond_atom_site_label_2
_geom_bond_distance
_geom_bond_site_symmetry_2
_geom_bond_publ_flag
Ru C61 1.857(6) . ?
Ru N21 2.041(4) . ?
Ru N24 2.047(4) . ?
Ru N22 2.055(4) . ?
Ru N23 2.060(4) . ?
Ru N63 2.185(5) . ?
C1 N21 1.381(6) . ?
C1 C20 1.418(7) . ?
C1 C2 1.427(7) . ?
C2 C3 1.358(7) . ?
C2 H2 0.9500 . ?
C3 C4 1.458(6) . ?
C3 H3 0.9500 . ?
C4 N21 1.360(6) . ?
C4 C5 1.422(7) . ?
C5 C6 1.425(7) . ?
C5 C25 1.465(7) . ?
C6 N22 1.343(6) . ?
C6 C7 1.445(7) . ?
C7 C8 1.361(7) . ?
C7 H7 0.9500 . ?
C8 C9 1.434(7) . ?
C8 H8 0.9500 . ?
C9 C10 1.390(7) . ?
C9 N22 1.391(6) . ?
C10 C11 1.401(7) . ?
C10 C34 1.499(6) . ?
C11 N23 1.376(6) . ?
C11 C12 1.429(7) . ?
C12 C13 1.354(7) . ?
C12 H12 0.9500 . ?
C13 C14 1.444(6) . ?
C13 H13 0.9500 . ?
C14 N23 1.365(6) . ?
C14 C15 1.403(6) . ?
C15 C16 1.404(6) . ?
C15 C43 1.485(7) . ?
C16 N24 1.370(6) . ?
C16 C17 1.441(6) . ?
C17 C18 1.324(7) . ?
C17 H17 0.9500 . ?
C18 C19 1.477(7) . ?
C18 H18 0.9500 . ?
C19 C20 1.368(7) . ?
C19 N24 1.385(6) . ?
C20 C52 1.518(7) . ?
C25 C30 1.387(7) . ?
C25 C26 1.392(8) . ?
C26 C27 1.407(9) . ?
C26 H26 0.9500 . ?
C27 C28 1.361(9) . ?
C27 H27 0.9500 . ?
C28 C29 1.376(9) . ?
C28 C31 1.488(9) . ?
C29 C30 1.389(8) . ?
C29 H29 0.9500 . ?
C30 H30 0.9500 . ?
C31 O32 1.231(9) . ?
C31 O33 1.281(9) . ?
O33 H33 0.9300 . ?
C34 C35 1.372(8) . ?
C34 C39 1.383(8) . ?
C35 C36 1.372(8) . ?
C35 H35 0.9500 . ?
C36 C37 1.350(8) . ?
C36 H36 0.9500 . ?
C37 C38 1.328(9) . ?
C37 C40 1.498(7) . ?
C38 C39 1.396(8) . ?
C38 H38 0.9500 . ?
C39 H39 0.9500 . ?
C40 O42 1.207(6) . ?
C40 O41 1.292(7) . ?
O41 H41 0.8400 . ?
C43 C48 1.395(7) . ?
C43 C44 1.399(7) . ?
C44 C45 1.400(7) . ?
C44 H44 0.9500 . ?
C45 C46 1.375(7) . ?
C45 H45 0.9500 . ?
C46 C47 1.367(8) . ?
C46 C49 1.481(7) . ?
C47 C48 1.403(7) . ?
C47 H47 0.9500 . ?
C48 H48 0.9500 . ?
C49 O51 1.229(6) . ?
C49 O50 1.302(7) . ?
O50 H50 0.8400 . ?
C52 C53 1.380(8) . ?
C52 C57 1.388(8) . ?
C53 C54 1.391(7) . ?
C53 H53 0.9500 . ?
C54 C55 1.370(8) . ?
C54 H54 0.9500 . ?
C55 C56 1.401(8) . ?
C55 C58 1.482(7) . ?
C56 C57 1.382(7) . ?
C56 H56 0.9500 . ?
C57 H57 0.9500 . ?
C58 O59 1.227(7) . ?
C58 O60 1.307(7) . ?
O60 H60 0.8400 . ?
C61 O62 1.128(6) . ?
N63 C68 1.330(7) . ?
N63 C64 1.330(7) . ?
C64 C65 1.372(9) . ?
C64 H64 0.9500 . ?
C65 C66 1.399(10) . ?
C65 H65 0.9500 . ?
C66 C67 1.413(9) . ?
C66 H66 0.9500 . ?
C67 C68 1.381(9) . ?
C67 H67 0.9500 . ?
C68 H68 0.9500 . ?
N100 C101 1.270(10) . ?
N100 C105 1.343(14) . ?
C101 C102 1.304(12) . ?
C101 H101 0.9500 . ?
C102 C103 1.279(14) . ?
C102 H102 0.9500 . ?
C103 C104 1.388(15) . ?
C103 H103 0.9500 . ?
C104 C105 1.442(15) . ?
C104 H104 0.9500 . ?
C105 H105 0.9500 . ?
N106 C111 1.331(8) . ?
N106 C107 1.351(8) . ?
C107 C108 1.392(9) . ?
C107 H107 0.9500 . ?
C108 C109 1.340(10) . ?
C108 H108 0.9500 . ?
C109 C110 1.388(10) . ?
C109 H109 0.9500 . ?
C110 C111 1.361(9) . ?
C110 H110 0.9500 . ?
C111 H111 0.9500 . ?

loop_
_geom_hbond_atom_site_label_D
_geom_hbond_atom_site_label_H
_geom_hbond_atom_site_label_A
_geom_hbond_distance_DH
_geom_hbond_distance_HA
_geom_hbond_distance_DA
_geom_hbond_angle_DHA
_geom_hbond_site_symmetry_A
O33 H33 N100 0.93 1.73 2.640(8) 166.8 .
O50 H50 N106 0.84 1.80 2.625(6) 167.6 .
O41 H41 O59 0.84 1.82 2.635(5) 164.4 1_656
O60 H60 O42 0.84 1.75 2.590(5) 173.6 1_454
